data_4325165
loop_
_publ_author_name
'B. Nisar Ahamed'
'M. Arunachalam'
'Pradyut Ghosh'

_publ_section_title
;
 Mercaptothiazolinyl Functionalized Hexapodal and Tripodal Receptors on
 Benzene Platform: Formation of Silver Ion Assisted Hexanuclear
 Metallocage vs Metal-Organic Polymer
;
_journal_name_full 'Inorganic Chemistry'
_journal_page_first 4772
_journal_page_last 4780
_journal_paper_doi 10.1021/ic102363y
_journal_volume 50
_journal_year 2011
_chemical_formula_sum 'C60 H72 Ag6 Cl6 N12 O24 S24'
_chemical_formula_weight 2974.66
_chemical_name_systematic
; 
 ? 
;
_space_group_IT_number 148
_symmetry_cell_setting trigonal
_symmetry_space_group_name_Hall '-R 3'
_symmetry_space_group_name_H-M 'R -3 :H'
_atom_sites_solution_hydrogens geom
_atom_sites_solution_primary direct
_atom_sites_solution_secondary difmap
_audit_creation_method SHELXL-97
_cell_angle_alpha 90.00
_cell_angle_beta 90.00
_cell_angle_gamma 120.00
_cell_formula_units_Z 3
_cell_length_a 26.8371(17)
_cell_length_b 26.8371(17)
_cell_length_c 11.2997(8)
_cell_measurement_reflns_used 2960
_cell_measurement_temperature 100(2)
_cell_measurement_theta_max 21.43
_cell_measurement_theta_min 2.51
_cell_volume 7048.0(8)
_computing_cell_refinement 'Bruker SMART'
_computing_data_collection 'Bruker SMART'
_computing_data_reduction 'Bruker SAINT'
_computing_molecular_graphics PLATON
_computing_publication_material 'MERCURY 2.2'
_computing_structure_refinement 'SHELXL-97 (Sheldrick, 1997)'
_computing_structure_solution 'SHELXS-97 (Sheldrick, 1990)'
_diffrn_ambient_temperature 100(2)
_diffrn_measured_fraction_theta_full 0.999
_diffrn_measured_fraction_theta_max 0.999
_diffrn_radiation_monochromator graphite
_diffrn_radiation_source 'fine-focus sealed tube'
_diffrn_radiation_type MoK\a
_diffrn_radiation_wavelength 0.71073
_diffrn_reflns_av_R_equivalents 0.0884
_diffrn_reflns_av_sigmaI/netI 0.0485
_diffrn_reflns_limit_h_max 29
_diffrn_reflns_limit_h_min -29
_diffrn_reflns_limit_k_max 29
_diffrn_reflns_limit_k_min -29
_diffrn_reflns_limit_l_max 12
_diffrn_reflns_limit_l_min -12
_diffrn_reflns_number 18683
_diffrn_reflns_theta_full 23.22
_diffrn_reflns_theta_max 23.22
_diffrn_reflns_theta_min 1.52
_exptl_absorpt_coefficient_mu 2.007
_exptl_absorpt_correction_T_max 0.9928
_exptl_absorpt_correction_T_min 0.8995
_exptl_absorpt_correction_type multi-scan
_exptl_absorpt_process_details SADABS
_exptl_crystal_colour Colorless
_exptl_crystal_density_diffrn 2.103
_exptl_crystal_description 'hexagonal Block'
_exptl_crystal_F_000 4428
_exptl_crystal_size_max 0.2
_exptl_crystal_size_mid 0.18
_exptl_crystal_size_min 0.12
_refine_diff_density_max 1.240
_refine_diff_density_min -0.723
_refine_diff_density_rms 0.126
_refine_ls_extinction_method none
_refine_ls_goodness_of_fit_ref 1.035
_refine_ls_hydrogen_treatment constr
_refine_ls_matrix_type full
_refine_ls_number_parameters 199
_refine_ls_number_reflns 2235
_refine_ls_number_restraints 0
_refine_ls_restrained_S_all 1.035
_refine_ls_R_factor_all 0.0691
_refine_ls_R_factor_gt 0.0464
_refine_ls_shift/su_max 0.000
_refine_ls_shift/su_mean 0.000
_refine_ls_structure_factor_coef Fsqd
_refine_ls_weighting_details 'calc w=1/[\s^2^(Fo^2^)+(0.0550P)^2^+80.4601P] where P=(Fo^2^+2Fc^2^)/3'
_refine_ls_weighting_scheme calc
_refine_ls_wR_factor_gt 0.1090
_refine_ls_wR_factor_ref 0.1185
_reflns_number_gt 1669
_reflns_number_total 2235
_reflns_threshold_expression >2sigma(I)
_cod_data_source_file ic102363y_si_002_3.cif
_cod_data_source_block Metallocage2
_cod_original_sg_symbol_H-M 'R -3'
_cod_database_code 4325165

loop_
_symmetry_equiv_pos_as_xyz
'x, y, z'
'-y, x-y, z'
'-x+y, -x, z'
'x+2/3, y+1/3, z+1/3'
'-y+2/3, x-y+1/3, z+1/3'
'-x+y+2/3, -x+1/3, z+1/3'
'x+1/3, y+2/3, z+2/3'
'-y+1/3, x-y+2/3, z+2/3'
'-x+y+1/3, -x+2/3, z+2/3'
'-x, -y, -z'
'y, -x+y, -z'
'x-y, x, -z'
'-x+2/3, -y+1/3, -z+1/3'
'y+2/3, -x+y+1/3, -z+1/3'
'x-y+2/3, x+1/3, -z+1/3'
'-x+1/3, -y+2/3, -z+2/3'
'y+1/3, -x+y+2/3, -z+2/3'
'x-y+1/3, x+2/3, -z+2/3'

loop_
_atom_site_label
_atom_site_type_symbol
_atom_site_fract_x
_atom_site_fract_y
_atom_site_fract_z
_atom_site_U_iso_or_equiv
_atom_site_adp_type
_atom_site_occupancy
_atom_site_symmetry_multiplicity
_atom_site_calc_flag
_atom_site_refinement_flags
Ag1 Ag 0.06788(3) 0.24668(3) 0.35457(5) 0.0378(3) Uani 1 1 d .
Cl1 Cl 0.10301(11) 0.40594(9) 0.3275(2) 0.0528(7) Uani 1 1 d .
N1 N 0.0315(3) 0.2314(3) 0.1816(5) 0.0312(15) Uani 1 1 d .
N2 N 0.1106(3) 0.2624(3) 0.5207(6) 0.0317(16) Uani 1 1 d .
O1 O 0.0771(4) 0.3488(3) 0.3645(7) 0.113(4) Uani 1 1 d .
O2 O 0.1017(3) 0.4111(3) 0.2004(5) 0.065(2) Uani 1 1 d .
O3 O 0.0693(3) 0.4292(4) 0.3809(7) 0.082(2) Uani 1 1 d .
O4 O 0.1603(3) 0.4384(3) 0.3711(6) 0.071(2) Uani 1 1 d .
S1 S -0.00331(11) 0.19778(10) -0.03419(19) 0.0459(6) Uani 1 1 d .
S2 S 0.03976(9) 0.13814(9) 0.11234(17) 0.0335(5) Uani 1 1 d .
S3 S -0.09266(9) 0.06004(9) 0.42207(16) 0.0312(5) Uani 1 1 d .
S4 S 0.14188(11) 0.25397(10) 0.7329(2) 0.0515(7) Uani 1 1 d .
C1 C 0.0077(4) 0.2673(4) 0.1367(7) 0.040(2) Uani 1 1 d .
H1A H 0.0303 0.3061 0.1669 0.048 Uiso 1 1 calc R
H1B H -0.0315 0.2517 0.1645 0.048 Uiso 1 1 calc R
C2 C 0.0086(4) 0.2684(4) 0.0046(8) 0.045(2) Uani 1 1 d .
H2A H 0.0454 0.2985 -0.0249 0.054 Uiso 1 1 calc R
H2B H -0.0218 0.2743 -0.0265 0.054 Uiso 1 1 calc R
C3 C 0.0252(3) 0.1949(3) 0.1024(7) 0.0299(18) Uani 1 1 d .
C4 C 0.0385(3) 0.1223(3) 0.2703(6) 0.0282(18) Uani 1 1 d .
H4A H 0.0765 0.1453 0.3045 0.034 Uiso 1 1 calc R
H4B H 0.0120 0.1307 0.3120 0.034 Uiso 1 1 calc R
C5 C 0.0193(3) 0.0593(3) 0.2787(6) 0.0266(17) Uani 1 1 d .
C6 C -0.0407(3) 0.0189(3) 0.2773(6) 0.0243(17) Uani 1 1 d .
C7 C -0.0825(3) 0.0404(3) 0.2721(6) 0.0276(17) Uani 1 1 d .
H7A H -0.1190 0.0107 0.2406 0.033 Uiso 1 1 calc R
H7B H -0.0678 0.0737 0.2205 0.033 Uiso 1 1 calc R
C8 C 0.1549(4) 0.3215(3) 0.5526(8) 0.051(3) Uani 1 1 d .
H8A H 0.1919 0.3302 0.5201 0.061 Uiso 1 1 calc R
H8B H 0.1448 0.3489 0.5210 0.061 Uiso 1 1 calc R
C9 C 0.1580(5) 0.3251(4) 0.6825(9) 0.060(3) Uani 1 1 d .
H9A H 0.1300 0.3346 0.7135 0.072 Uiso 1 1 calc R
H9B H 0.1961 0.3543 0.7081 0.072 Uiso 1 1 calc R
C10 C 0.1025(3) 0.2257(3) 0.6015(7) 0.0316(19) Uani 1 1 d .

loop_
_atom_site_aniso_label
_atom_site_aniso_U_11
_atom_site_aniso_U_22
_atom_site_aniso_U_33
_atom_site_aniso_U_23
_atom_site_aniso_U_13
_atom_site_aniso_U_12
Ag1 0.0519(5) 0.0284(4) 0.0318(4) -0.0028(3) -0.0065(3) 0.0191(3)
Cl1 0.0667(17) 0.0329(13) 0.0570(15) -0.0087(11) -0.0242(13) 0.0236(12)
N1 0.034(4) 0.021(3) 0.037(4) 0.002(3) 0.000(3) 0.013(3)
N2 0.029(4) 0.020(3) 0.041(4) 0.003(3) -0.007(3) 0.008(3)
O1 0.180(9) 0.035(4) 0.091(6) -0.002(4) -0.072(6) 0.029(5)
O2 0.102(6) 0.061(4) 0.048(4) -0.013(3) -0.018(4) 0.053(4)
O3 0.064(5) 0.131(7) 0.070(5) 0.007(5) 0.012(4) 0.064(5)
O4 0.043(4) 0.085(5) 0.071(5) -0.031(4) -0.016(3) 0.022(4)
S1 0.0734(17) 0.0501(14) 0.0291(12) -0.0004(10) -0.0048(11) 0.0421(14)
S2 0.0474(13) 0.0341(12) 0.0249(11) 0.0021(9) 0.0042(9) 0.0248(11)
S3 0.0403(12) 0.0397(12) 0.0240(10) 0.0014(9) 0.0002(9) 0.0277(10)
S4 0.0668(16) 0.0328(13) 0.0491(15) -0.0095(11) -0.0328(12) 0.0206(12)
C1 0.038(5) 0.035(5) 0.054(6) -0.007(4) -0.008(4) 0.023(4)
C2 0.060(6) 0.037(5) 0.049(6) -0.001(4) -0.001(5) 0.031(5)
C3 0.033(5) 0.024(4) 0.028(5) 0.006(4) 0.002(4) 0.011(4)
C4 0.026(4) 0.033(5) 0.025(4) 0.002(3) 0.000(3) 0.014(4)
C5 0.033(5) 0.028(4) 0.018(4) -0.001(3) -0.004(3) 0.015(4)
C6 0.030(4) 0.033(5) 0.015(4) -0.002(3) 0.001(3) 0.019(4)
C7 0.031(4) 0.027(4) 0.027(4) -0.003(3) -0.003(3) 0.016(4)
C8 0.050(6) 0.028(5) 0.067(7) -0.003(5) -0.021(5) 0.015(5)
C9 0.075(7) 0.022(5) 0.070(7) -0.009(5) -0.030(6) 0.015(5)
C10 0.022(4) 0.030(5) 0.042(5) -0.006(4) -0.009(4) 0.012(4)

loop_
_atom_type_symbol
_atom_type_description
_atom_type_scat_dispersion_real
_atom_type_scat_dispersion_imag
_atom_type_scat_source
C C 0.0033 0.0016 'International Tables Vol C Tables 4.2.6.8 and 6.1.1.4'
H H 0.0000 0.0000 'International Tables Vol C Tables 4.2.6.8 and 6.1.1.4'
Ag Ag -0.8971 1.1015 'International Tables Vol C Tables 4.2.6.8 and 6.1.1.4'
Cl Cl 0.1484 0.1585 'International Tables Vol C Tables 4.2.6.8 and 6.1.1.4'
N N 0.0061 0.0033 'International Tables Vol C Tables 4.2.6.8 and 6.1.1.4'
O O 0.0106 0.0060 'International Tables Vol C Tables 4.2.6.8 and 6.1.1.4'
S S 0.1246 0.1234 'International Tables Vol C Tables 4.2.6.8 and 6.1.1.4'

loop_
_geom_angle_atom_site_label_1
_geom_angle_atom_site_label_2
_geom_angle_atom_site_label_3
_geom_angle
_geom_angle_site_symmetry_1
_geom_angle_site_symmetry_3
N2 Ag1 N1 175.1(2) . .
O1 Cl1 O4 111.1(5) . .
O1 Cl1 O2 112.4(5) . .
O4 Cl1 O2 110.8(5) . .
O1 Cl1 O3 105.8(6) . .
O4 Cl1 O3 107.8(5) . .
O2 Cl1 O3 108.7(4) . .
C3 N1 C1 108.8(6) . .
C3 N1 Ag1 131.7(5) . .
C1 N1 Ag1 119.5(5) . .
C10 N2 C8 112.9(7) . .
C10 N2 Ag1 127.5(5) . .
C8 N2 Ag1 119.6(5) . .
C3 S1 C2 88.9(4) . .
C3 S2 C4 106.1(4) . .
C10 S3 C7 103.6(4) 12_556 .
C10 S4 C9 88.0(4) . .
N1 C1 C2 110.3(7) . .
N1 C1 H1A 109.6 . .
C2 C1 H1A 109.6 . .
N1 C1 H1B 109.6 . .
C2 C1 H1B 109.6 . .
H1A C1 H1B 108.1 . .
C1 C2 S1 103.2(6) . .
C1 C2 H2A 111.1 . .
S1 C2 H2A 111.1 . .
C1 C2 H2B 111.1 . .
S1 C2 H2B 111.1 . .
H2A C2 H2B 109.1 . .
N1 C3 S1 118.8(6) . .
N1 C3 S2 128.3(6) . .
S1 C3 S2 112.9(4) . .
C5 C4 S2 106.2(5) . .
C5 C4 H4A 110.5 . .
S2 C4 H4A 110.5 . .
C5 C4 H4B 110.5 . .
S2 C4 H4B 110.5 . .
H4A C4 H4B 108.7 . .
C6 C5 C6 120.7(7) 3 .
C6 C5 C4 120.5(7) 3 .
C6 C5 C4 118.5(7) . .
C5 C6 C5 119.2(7) 2 .
C5 C6 C7 121.5(7) 2 .
C5 C6 C7 119.2(7) . .
C6 C7 S3 108.8(5) . .
C6 C7 H7A 109.9 . .
S3 C7 H7A 109.9 . .
C6 C7 H7B 109.9 . .
S3 C7 H7B 109.9 . .
H7A C7 H7B 108.3 . .
C9 C8 N2 107.7(7) . .
C9 C8 H8A 110.2 . .
N2 C8 H8A 110.2 . .
C9 C8 H8B 110.2 . .
N2 C8 H8B 110.2 . .
H8A C8 H8B 108.5 . .
C8 C9 S4 105.4(6) . .
C8 C9 H9A 110.7 . .
S4 C9 H9A 110.7 . .
C8 C9 H9B 110.7 . .
S4 C9 H9B 110.7 . .
H9A C9 H9B 108.8 . .
N2 C10 S3 121.7(6) . 11_556
N2 C10 S4 115.8(6) . .
S3 C10 S4 122.3(5) 11_556 .

loop_
_geom_bond_atom_site_label_1
_geom_bond_atom_site_label_2
_geom_bond_distance
_geom_bond_site_symmetry_2
Ag1 N2 2.129(6) .
Ag1 N1 2.131(6) .
Cl1 O1 1.395(7) .
Cl1 O4 1.425(7) .
Cl1 O2 1.444(6) .
Cl1 O3 1.462(7) .
N1 C3 1.274(9) .
N1 C1 1.487(10) .
N2 C10 1.280(9) .
N2 C8 1.474(10) .
S1 C3 1.741(8) .
S1 C2 1.812(8) .
S2 C3 1.755(8) .
S2 C4 1.831(7) .
S3 C10 1.724(8) 12_556
S3 C7 1.835(7) .
S4 C10 1.759(8) .
S4 C9 1.826(9) .
C1 C2 1.492(11) .
C1 H1A 0.9700 .
C1 H1B 0.9700 .
C2 H2A 0.9700 .
C2 H2B 0.9700 .
C4 C5 1.505(10) .
C4 H4A 0.9700 .
C4 H4B 0.9700 .
C5 C6 1.401(10) 3
C5 C6 1.421(10) .
C6 C5 1.401(10) 2
C6 C7 1.497(10) .
C7 H7A 0.9700 .
C7 H7B 0.9700 .
C8 C9 1.470(13) .
C8 H8A 0.9700 .
C8 H8B 0.9700 .
C9 H9A 0.9700 .
C9 H9B 0.9700 .
C10 S3 1.724(8) 11_556

loop_
_geom_torsion_atom_site_label_1
_geom_torsion_atom_site_label_2
_geom_torsion_atom_site_label_3
_geom_torsion_atom_site_label_4
_geom_torsion
_geom_torsion_site_symmetry_1
_geom_torsion_site_symmetry_4
N2 Ag1 N1 C3 52(3) . .
N2 Ag1 N1 C1 -128(3) . .
N1 Ag1 N2 C10 -102(3) . .
N1 Ag1 N2 C8 79(3) . .
C3 N1 C1 C2 -25.1(9) . .
Ag1 N1 C1 C2 155.2(6) . .
N1 C1 C2 S1 32.9(8) . .
C3 S1 C2 C1 -25.3(6) . .
C1 N1 C3 S1 4.0(9) . .
Ag1 N1 C3 S1 -176.3(4) . .
C1 N1 C3 S2 -174.0(6) . .
Ag1 N1 C3 S2 5.6(11) . .
C2 S1 C3 N1 13.8(7) . .
C2 S1 C3 S2 -167.9(5) . .
C4 S2 C3 N1 22.0(8) . .
C4 S2 C3 S1 -156.1(4) . .
C3 S2 C4 C5 150.4(5) . .
S2 C4 C5 C6 90.2(7) . 3
S2 C4 C5 C6 -84.2(7) . .
C6 C5 C6 C5 2.3(13) 3 2
C4 C5 C6 C5 176.6(4) . 2
C6 C5 C6 C7 -176.6(5) 3 .
C4 C5 C6 C7 -2.3(10) . .
C5 C6 C7 S3 98.9(7) 2 .
C5 C6 C7 S3 -82.2(7) . .
C10 S3 C7 C6 163.0(5) 12_556 .
C10 N2 C8 C9 -24.8(10) . .
Ag1 N2 C8 C9 154.8(6) . .
N2 C8 C9 S4 32.9(9) . .
C10 S4 C9 C8 -26.4(7) . .
C8 N2 C10 S3 -171.3(6) . 11_556
Ag1 N2 C10 S3 9.1(10) . 11_556
C8 N2 C10 S4 3.7(9) . .
Ag1 N2 C10 S4 -175.9(4) . .
C9 S4 C10 N2 14.0(7) . .
C9 S4 C10 S3 -171.1(6) . 11_556
